data_7103914
loop_
_publ_author_name
'Collin, Jacqueline'
'Daran, Jean-Claude'
'Schulz, Emmanuelle'
'Trifonov, Alexander'

_publ_section_title
;
 Lanthanide complexes derived from (R)-1,1'-binaphthyl-2,2'-bis(neopentylamine)
 -- {Li(THF)4}{Ln[(R)-C20H12N2(C10H22)]2} (Ln = Sm, Yb) -- novel catalysts
 for enantioselective intramolecular hydroamination
;
_journal_coden_ASTM CHCOFS
_journal_issue 24
_journal_name_full
;
 Chemical Communications (Cambridge, United Kingdom)
;
_journal_page_first 3048
_journal_page_last 3049
_journal_paper_doi 10.1039/b310954b
_journal_year 2003
_chemical_absolute_configuration rmad
_chemical_compound_source 'synthesis as described'
_chemical_formula_moiety 'C60 H68 N4 Yb, C16 H32 Li O4 '
_chemical_formula_sum 'C76 H100 Li N4 O4 Yb'
_chemical_formula_weight 1313.58
_space_group_IT_number 19
_symmetry_cell_setting orthorhombic
_symmetry_Int_Tables_number 19
_symmetry_space_group_name_Hall 'P 2ac 2ab'
_symmetry_space_group_name_H-M 'P 21 21 21'
_atom_sites_solution_hydrogens geom
_atom_sites_solution_primary direct
_atom_sites_solution_secondary difmap
_audit_creation_method SHELXL-97
_cell_angle_alpha 90.00
_cell_angle_beta 90.00
_cell_angle_gamma 90.00
_cell_formula_units_Z 4
_cell_length_a 11.0896(6)
_cell_length_b 24.9395(12)
_cell_length_c 25.1973(11)
_cell_measurement_reflns_used 10733
_cell_measurement_temperature 180
_cell_measurement_theta_max 26
_cell_measurement_theta_min 3.16
_cell_volume 6968.8(6)
_computing_cell_refinement 'Crysalis RED 1.69'
_computing_data_collection 'Crysalis CCD 1.69'
_computing_data_reduction 'Crysalis RED 1.69'
_computing_molecular_graphics 'Ortep-3 for Windows (Farrugia, 1997)'
_computing_publication_material 'WinGX publication routines (Farrugia, 1999)'
_computing_structure_refinement 'SHELXL-97 (Sheldrick, 1997)'
_computing_structure_solution 'SIR97 (Altomare et al., 1997)'
_diffrn_ambient_temperature 180
_diffrn_measured_fraction_theta_full 0.997
_diffrn_measured_fraction_theta_max 0.997
_diffrn_measurement_device_type 'Oxford-Diffraction XCALIBUR'
_diffrn_measurement_method \w-\f
_diffrn_radiation_monochromator graphite
_diffrn_radiation_source 'fine-focus sealed tube'
_diffrn_radiation_type MoK\a
_diffrn_radiation_wavelength 0.71073
_diffrn_reflns_av_R_equivalents 0.0614
_diffrn_reflns_av_sigmaI/netI 0.0586
_diffrn_reflns_limit_h_max 10
_diffrn_reflns_limit_h_min -13
_diffrn_reflns_limit_k_max 30
_diffrn_reflns_limit_k_min -30
_diffrn_reflns_limit_l_max 30
_diffrn_reflns_limit_l_min -31
_diffrn_reflns_number 51786
_diffrn_reflns_theta_full 26.06
_diffrn_reflns_theta_max 26.00
_diffrn_reflns_theta_min 3.16
_diffrn_standards_decay_% 0.1
_diffrn_standards_interval_count 0
_diffrn_standards_interval_time 0
_diffrn_standards_number 0
_exptl_absorpt_coefficient_mu 1.392
_exptl_absorpt_correction_T_max 0.766
_exptl_absorpt_correction_T_min 0.583
_exptl_absorpt_correction_type multi-scan
_exptl_absorpt_process_details
;
[c.f. r.h. blessing, acta cryst. (1995), a51, 33-38]
;
_exptl_crystal_colour purple
_exptl_crystal_density_diffrn 1.252
_exptl_crystal_density_method 'not measured'
_exptl_crystal_description prism
_exptl_crystal_F_000 2756
_exptl_crystal_size_max 0.49
_exptl_crystal_size_mid 0.31
_exptl_crystal_size_min 0.18
_refine_diff_density_max 1.555
_refine_diff_density_min -0.971
_refine_diff_density_rms 0.072
_refine_ls_abs_structure_details 'Flack H D (1983), Acta Cryst. A39, 876-881'
_refine_ls_abs_structure_Flack 0.035(5)
_refine_ls_extinction_method none
_refine_ls_goodness_of_fit_ref 0.987
_refine_ls_hydrogen_treatment constr
_refine_ls_matrix_type full
_refine_ls_number_parameters 825
_refine_ls_number_reflns 13753
_refine_ls_number_restraints 982
_refine_ls_restrained_S_all 0.961
_refine_ls_R_factor_all 0.0389
_refine_ls_R_factor_gt 0.0325
_refine_ls_shift/su_max 0.004
_refine_ls_shift/su_mean 0.000
_refine_ls_structure_factor_coef Fsqd
_refine_ls_weighting_details 'calc w=1/[\s^2^(Fo^2^)+(0.0292P)^2^+0.0000P] where P=(Fo^2^+2Fc^2^)/3'
_refine_ls_weighting_scheme calc
_refine_ls_wR_factor_gt 0.0637
_refine_ls_wR_factor_ref 0.0657
_reflns_number_gt 12085
_reflns_number_total 13754
_reflns_threshold_expression >2\s(I)
_cod_data_source_file b310954b.txt
_cod_data_source_block 3
_cod_original_formula_sum 'C76 H100 Li1 N4 O4 Yb1'
_cod_database_code 7103914

loop_
_symmetry_equiv_pos_as_xyz
'x, y, z'
'-x+1/2, -y, z+1/2'
'x+1/2, -y+1/2, -z'
'-x, y+1/2, -z+1/2'

loop_
_atom_site_label
_atom_site_type_symbol
_atom_site_fract_x
_atom_site_fract_y
_atom_site_fract_z
_atom_site_U_iso_or_equiv
_atom_site_adp_type
_atom_site_occupancy
_atom_site_symmetry_multiplicity
_atom_site_calc_flag
_atom_site_refinement_flags
_atom_site_disorder_assembly
_atom_site_disorder_group
Yb Yb 0.908483(13) 0.490792(6) 0.983556(6) 0.02056(4) Uani 1 1 d U . .
N1 N 0.9900(3) 0.40852(12) 0.97167(12) 0.0218(7) Uani 1 1 d U . .
N2 N 0.8285(2) 0.51702(11) 1.06283(10) 0.0221(6) Uani 1 1 d U . .
N3 N 1.0739(2) 0.54080(10) 0.97574(11) 0.0232(6) Uani 1 1 d U . .
N4 N 0.7489(2) 0.50377(12) 0.92981(10) 0.0214(6) Uani 1 1 d U . .
C11 C 1.0619(3) 0.38243(15) 0.93046(15) 0.0274(9) Uani 1 1 d U . .
H11A H 1.1010 0.3504 0.9460 0.033 Uiso 1 1 calc R . .
H11B H 1.1266 0.4073 0.9193 0.033 Uiso 1 1 calc R . .
C12 C 0.9908(4) 0.36517(15) 0.88106(16) 0.0303(9) Uani 1 1 d U . .
C13 C 0.8842(4) 0.33065(16) 0.89626(17) 0.0436(11) Uani 1 1 d U . .
H13A H 0.8264 0.3521 0.9166 0.065 Uiso 1 1 calc R . .
H13B H 0.9120 0.3004 0.9179 0.065 Uiso 1 1 calc R . .
H13C H 0.8451 0.3170 0.8641 0.065 Uiso 1 1 calc R . .
C14 C 1.0769(5) 0.33236(17) 0.84601(17) 0.0515(12) Uani 1 1 d U . .
H14A H 1.0365 0.3232 0.8126 0.077 Uiso 1 1 calc R . .
H14B H 1.1000 0.2994 0.8646 0.077 Uiso 1 1 calc R . .
H14C H 1.1492 0.3536 0.8384 0.077 Uiso 1 1 calc R . .
C15 C 0.9500(4) 0.41427(16) 0.84996(17) 0.0361(11) Uani 1 1 d U . .
H15A H 0.8948 0.4356 0.8718 0.054 Uiso 1 1 calc R . .
H15B H 0.9085 0.4028 0.8176 0.054 Uiso 1 1 calc R . .
H15C H 1.0204 0.4360 0.8405 0.054 Uiso 1 1 calc R . .
C21 C 0.7727(4) 0.56970(15) 1.07175(15) 0.0290(9) Uani 1 1 d U . .
H21A H 0.6872 0.5676 1.0606 0.035 Uiso 1 1 calc R . .
H21B H 0.8129 0.5960 1.0483 0.035 Uiso 1 1 calc R . .
C22 C 0.7769(4) 0.59155(16) 1.12901(16) 0.0344(10) Uani 1 1 d U . .
C23 C 0.7033(4) 0.55802(18) 1.16720(16) 0.0463(12) Uani 1 1 d U . .
H23A H 0.6182 0.5593 1.1569 0.069 Uiso 1 1 calc R . .
H23B H 0.7125 0.5722 1.2032 0.069 Uiso 1 1 calc R . .
H23C H 0.7317 0.5208 1.1662 0.069 Uiso 1 1 calc R . .
C24 C 0.9062(5) 0.59408(19) 1.14820(18) 0.0562(12) Uani 1 1 d U . .
H24A H 0.9421 0.5582 1.1465 0.084 Uiso 1 1 calc R . .
H24B H 0.9079 0.6070 1.1849 0.084 Uiso 1 1 calc R . .
H24C H 0.9522 0.6186 1.1256 0.084 Uiso 1 1 calc R . .
C25 C 0.7219(5) 0.64849(18) 1.1263(2) 0.0593(14) Uani 1 1 d U . .
H25A H 0.7665 0.6700 1.1003 0.089 Uiso 1 1 calc R . .
H25B H 0.7272 0.6655 1.1613 0.089 Uiso 1 1 calc R . .
H25C H 0.6372 0.6461 1.1155 0.089 Uiso 1 1 calc R . .
C31 C 1.1843(3) 0.53223(14) 1.00573(14) 0.0255(8) Uani 1 1 d U . .
H31A H 1.2386 0.5093 0.9843 0.031 Uiso 1 1 calc R . .
H31B H 1.1639 0.5121 1.0384 0.031 Uiso 1 1 calc R . .
C32 C 1.2543(3) 0.58334(15) 1.02186(16) 0.0291(8) Uani 1 1 d U . .
C33 C 1.1709(4) 0.61979(18) 1.05372(18) 0.0424(11) Uani 1 1 d U . .
H33A H 1.2163 0.6510 1.0664 0.064 Uiso 1 1 calc R . .
H33B H 1.1386 0.6000 1.0841 0.064 Uiso 1 1 calc R . .
H33C H 1.1043 0.6318 1.0311 0.064 Uiso 1 1 calc R . .
C34 C 1.2991(4) 0.61372(16) 0.97281(17) 0.0414(11) Uani 1 1 d U . .
H34A H 1.2303 0.6228 0.9501 0.062 Uiso 1 1 calc R . .
H34B H 1.3557 0.5911 0.9530 0.062 Uiso 1 1 calc R . .
H34C H 1.3398 0.6467 0.9840 0.062 Uiso 1 1 calc R . .
C35 C 1.3613(4) 0.5658(2) 1.05533(18) 0.0488(12) Uani 1 1 d U . .
H35A H 1.4173 0.5451 1.0333 0.073 Uiso 1 1 calc R . .
H35B H 1.3329 0.5435 1.0848 0.073 Uiso 1 1 calc R . .
H35C H 1.4026 0.5975 1.0694 0.073 Uiso 1 1 calc R . .
C41 C 0.6351(3) 0.47580(15) 0.93630(14) 0.0264(9) Uani 1 1 d U . .
H41A H 0.5853 0.4965 0.9616 0.032 Uiso 1 1 calc R . .
H41B H 0.6522 0.4407 0.9530 0.032 Uiso 1 1 calc R . .
C42 C 0.5584(3) 0.46552(16) 0.88610(16) 0.0322(9) Uani 1 1 d U . .
C43 C 0.4505(4) 0.43177(18) 0.90333(19) 0.0417(11) Uani 1 1 d U . .
H43A H 0.4053 0.4509 0.9308 0.063 Uiso 1 1 calc R . .
H43B H 0.4790 0.3974 0.9175 0.063 Uiso 1 1 calc R . .
H43C H 0.3981 0.4252 0.8727 0.063 Uiso 1 1 calc R . .
C44 C 0.5141(3) 0.51782(17) 0.86174(15) 0.0355(10) Uani 1 1 d U . .
H44A H 0.4651 0.5100 0.8303 0.053 Uiso 1 1 calc R . .
H44B H 0.5834 0.5398 0.8515 0.053 Uiso 1 1 calc R . .
H44C H 0.4651 0.5373 0.8878 0.053 Uiso 1 1 calc R . .
C45 C 0.6324(4) 0.43529(19) 0.84436(18) 0.0467(12) Uani 1 1 d U . .
H45A H 0.5812 0.4271 0.8137 0.070 Uiso 1 1 calc R . .
H45B H 0.6630 0.4019 0.8597 0.070 Uiso 1 1 calc R . .
H45C H 0.7003 0.4576 0.8330 0.070 Uiso 1 1 calc R . .
C101 C 0.3760(5) 0.8095(2) 0.3112(2) 0.0693(16) Uani 1 1 d U . .
H10A H 0.3491 0.7890 0.3426 0.083 Uiso 1 1 calc R . .
H10B H 0.3409 0.8459 0.3129 0.083 Uiso 1 1 calc R . .
C102 C 0.5098(6) 0.8123(3) 0.3093(3) 0.099(2) Uani 1 1 d U . .
H10C H 0.5459 0.7846 0.3325 0.119 Uiso 1 1 calc R . .
H10D H 0.5383 0.8480 0.3210 0.119 Uiso 1 1 calc R . .
C103 C 0.5433(7) 0.8026(3) 0.2524(4) 0.124(3) Uani 1 1 d U . .
H10E H 0.5949 0.7704 0.2492 0.149 Uiso 1 1 calc R . .
H10F H 0.5876 0.8338 0.2379 0.149 Uiso 1 1 calc R . .
C104 C 0.4263(6) 0.7946(2) 0.2232(3) 0.0879(18) Uani 1 1 d U . .
H10G H 0.4036 0.8275 0.2036 0.105 Uiso 1 1 calc R . .
H10H H 0.4330 0.7646 0.1977 0.105 Uiso 1 1 calc R . .
C111 C 1.0352(3) 0.40531(13) 1.02150(17) 0.0232(7) Uani 1 1 d U . .
C112 C 0.9574(3) 0.41748(15) 1.06511(15) 0.0208(8) Uani 1 1 d U . .
C113 C 1.0047(3) 0.42060(15) 1.11771(15) 0.0256(9) Uani 1 1 d U . .
C114 C 0.9327(3) 0.43303(15) 1.16210(15) 0.0286(9) Uani 1 1 d U . .
H114 H 0.8492 0.4397 1.1572 0.034 Uiso 1 1 calc R . .
C115 C 0.9801(4) 0.43568(18) 1.21196(16) 0.0357(10) Uani 1 1 d U . .
H115 H 0.9299 0.4455 1.2409 0.043 Uiso 1 1 calc R . .
C116 C 1.1019(4) 0.42410(16) 1.22105(16) 0.0401(10) Uani 1 1 d U . .
H116 H 1.1338 0.4256 1.2560 0.048 Uiso 1 1 calc R . .
C117 C 1.1747(4) 0.41069(16) 1.17943(17) 0.0360(10) Uani 1 1 d U . .
H117 H 1.2571 0.4024 1.1857 0.043 Uiso 1 1 calc R . .
C118 C 1.1292(3) 0.40899(15) 1.12719(16) 0.0284(9) Uani 1 1 d U . .
C119 C 1.2024(4) 0.39431(15) 1.08410(17) 0.0316(9) Uani 1 1 d U . .
H119 H 1.2845 0.3854 1.0904 0.038 Uiso 1 1 calc R . .
C120 C 1.1594(3) 0.39244(15) 1.03386(16) 0.0286(10) Uani 1 1 d U . .
H120 H 1.2123 0.3824 1.0059 0.034 Uiso 1 1 calc R . .
C201 C 0.3352(5) 0.6518(2) 0.2027(2) 0.0616(14) Uani 1 1 d U . .
H20A H 0.4094 0.6689 0.2166 0.074 Uiso 1 1 calc R . .
H20B H 0.3264 0.6617 0.1648 0.074 Uiso 1 1 calc R . .
C202 C 0.3425(5) 0.5917(2) 0.2086(2) 0.0697(15) Uani 1 1 d U . .
H20C H 0.3758 0.5746 0.1763 0.084 Uiso 1 1 calc R . .
H20D H 0.3918 0.5814 0.2397 0.084 Uiso 1 1 calc R . .
C203 C 0.2144(6) 0.5778(2) 0.2163(3) 0.089(2) Uani 1 1 d U . .
H20E H 0.2069 0.5439 0.2366 0.106 Uiso 1 1 calc R . .
H20F H 0.1736 0.5733 0.1816 0.106 Uiso 1 1 calc R . .
C204 C 0.1599(5) 0.6232(2) 0.2465(3) 0.0764(17) Uani 1 1 d U . .
H20G H 0.0746 0.6284 0.2362 0.092 Uiso 1 1 calc R . .
H20H H 0.1638 0.6163 0.2852 0.092 Uiso 1 1 calc R . .
C211 C 0.7616(3) 0.47104(14) 1.06575(13) 0.0213(8) Uani 1 1 d U . .
C212 C 0.8226(3) 0.42166(15) 1.05779(14) 0.0210(8) Uani 1 1 d U . .
C213 C 0.7540(3) 0.37327(14) 1.04912(14) 0.0212(8) Uani 1 1 d U . .
C214 C 0.8093(4) 0.32341(15) 1.03792(15) 0.0324(9) Uani 1 1 d U . .
H214 H 0.8948 0.3212 1.0370 0.039 Uiso 1 1 calc R . .
C215 C 0.7418(4) 0.27810(16) 1.02839(16) 0.0412(11) Uani 1 1 d U . .
H215 H 0.7811 0.2451 1.0209 0.049 Uiso 1 1 calc R . .
C216 C 0.6157(4) 0.28024(17) 1.02971(16) 0.0445(12) Uani 1 1 d U . .
H216 H 0.5697 0.2490 1.0223 0.053 Uiso 1 1 calc R . .
C217 C 0.5588(4) 0.32704(17) 1.04162(16) 0.0402(11) Uani 1 1 d U . .
H217 H 0.4732 0.3280 1.0429 0.048 Uiso 1 1 calc R . .
C218 C 0.6255(3) 0.37432(15) 1.05210(15) 0.0282(9) Uani 1 1 d U . .
C219 C 0.5688(3) 0.42319(16) 1.06506(14) 0.0312(9) Uani 1 1 d U . .
H219 H 0.4838 0.4239 1.0694 0.037 Uiso 1 1 calc R . .
C220 C 0.6318(3) 0.46896(15) 1.07153(14) 0.0241(8) Uani 1 1 d U . .
H220 H 0.5896 0.5009 1.0802 0.029 Uiso 1 1 calc R . .
C311 C 1.0747(3) 0.54172(13) 0.92116(14) 0.0210(7) Uani 1 1 d U . .
C312 C 0.9679(3) 0.55564(14) 0.89455(14) 0.0189(7) Uani 1 1 d U . .
C313 C 0.9602(3) 0.55222(14) 0.83804(15) 0.0218(8) Uani 1 1 d U . .
C314 C 0.8546(4) 0.56343(16) 0.81005(16) 0.0293(9) Uani 1 1 d U . .
H314 H 0.7841 0.5735 0.8290 0.035 Uiso 1 1 calc R . .
C315 C 0.8504(4) 0.56021(17) 0.75518(16) 0.0370(10) Uani 1 1 d U . .
H315 H 0.7766 0.5670 0.7372 0.044 Uiso 1 1 calc R . .
C316 C 0.9527(4) 0.54724(16) 0.72618(15) 0.0340(10) Uani 1 1 d U . .
H316 H 0.9497 0.5462 0.6885 0.041 Uiso 1 1 calc R . .
C317 C 1.0575(4) 0.53601(15) 0.75202(15) 0.0331(10) Uani 1 1 d U . .
H317 H 1.1271 0.5267 0.7321 0.040 Uiso 1 1 calc R . .
C318 C 1.0645(3) 0.53800(14) 0.80782(14) 0.0247(8) Uani 1 1 d U . .
C319 C 1.1718(3) 0.52592(15) 0.83570(15) 0.0292(9) Uani 1 1 d U . .
H319 H 1.2426 0.5173 0.8163 0.035 Uiso 1 1 calc R . .
C320 C 1.1761(3) 0.52631(14) 0.88946(15) 0.0255(9) Uani 1 1 d U . .
H320 H 1.2488 0.5160 0.9067 0.031 Uiso 1 1 calc R . .
C401 C 0.0501(7) 0.7423(3) 0.1489(3) 0.115(3) Uani 1 1 d U A .
H40A H 0.0183 0.7085 0.1640 0.138 Uiso 1 1 calc R . .
H40B H 0.1047 0.7332 0.1191 0.138 Uiso 1 1 calc R . .
C402 C -0.0495(7) 0.7755(2) 0.1296(3) 0.102(3) Uani 1 1 d U . .
H40C H -0.1280 0.7595 0.1397 0.122 Uiso 1 1 calc R . .
H40D H -0.0463 0.7788 0.0905 0.122 Uiso 1 1 calc R . .
C403 C -0.0333(6) 0.8287(2) 0.1553(3) 0.0829(18) Uani 1 1 d U . .
H40E H -0.0942 0.8343 0.1835 0.100 Uiso 1 1 calc R . .
H40F H -0.0403 0.8579 0.1289 0.100 Uiso 1 1 calc R . .
C404 C 0.0906(6) 0.82655(18) 0.1781(2) 0.0679(14) Uani 1 1 d U A .
H40G H 0.1500 0.8411 0.1525 0.082 Uiso 1 1 calc R . .
H40H H 0.0949 0.8479 0.2111 0.082 Uiso 1 1 calc R . .
C411 C 0.7543(3) 0.55884(15) 0.93418(14) 0.0212(8) Uani 1 1 d U . .
C412 C 0.8667(3) 0.58418(14) 0.92309(14) 0.0212(8) Uani 1 1 d U . .
C413 C 0.8812(3) 0.64034(14) 0.93222(14) 0.0258(9) Uani 1 1 d U . .
C414 C 0.9911(3) 0.66713(16) 0.92005(17) 0.0332(10) Uani 1 1 d U . .
H414 H 1.0565 0.6474 0.9056 0.040 Uiso 1 1 calc R . .
C415 C 1.0036(4) 0.72162(17) 0.9291(2) 0.0478(12) Uani 1 1 d U . .
H415 H 1.0770 0.7391 0.9202 0.057 Uiso 1 1 calc R . .
C416 C 0.9089(5) 0.75105(16) 0.9512(2) 0.0568(12) Uani 1 1 d U . .
H416 H 0.9189 0.7883 0.9579 0.068 Uiso 1 1 calc R . .
C417 C 0.8033(4) 0.72701(17) 0.96328(19) 0.0483(12) Uani 1 1 d U . .
H417 H 0.7401 0.7477 0.9785 0.058 Uiso 1 1 calc R . .
C418 C 0.7847(4) 0.67154(15) 0.95372(15) 0.0310(9) Uani 1 1 d U . .
C419 C 0.6733(4) 0.64569(16) 0.96263(15) 0.0330(10) Uani 1 1 d U . .
H419 H 0.6074 0.6659 0.9759 0.040 Uiso 1 1 calc R . .
C420 C 0.6580(3) 0.59247(16) 0.95264(14) 0.0262(9) Uani 1 1 d U . .
H420 H 0.5807 0.5770 0.9581 0.031 Uiso 1 1 calc R . .
O1 O 0.3397(3) 0.78281(14) 0.26311(15) 0.0627(9) Uani 1 1 d U . .
O2 O 0.2316(3) 0.66943(12) 0.23242(12) 0.0541(9) Uani 1 1 d U . .
O3 O 0.0792(4) 0.74461(13) 0.30665(14) 0.0679(10) Uani 1 1 d DU . .
C301 C 0.0729(10) 0.7106(4) 0.3549(3) 0.084(3) Uani 0.67 1 d PDU A 1
H30A H 0.0749 0.6722 0.3447 0.101 Uiso 0.67 1 calc PR A 1
H30B H 0.1431 0.7179 0.3780 0.101 Uiso 0.67 1 calc PR A 1
C302 C -0.0345(9) 0.7218(4) 0.3823(4) 0.083(3) Uani 0.67 1 d PDU A 1
H30C H -0.0168 0.7294 0.4201 0.099 Uiso 0.67 1 calc PR A 1
H30D H -0.0897 0.6907 0.3805 0.099 Uiso 0.67 1 calc PR A 1
C303 C -0.0902(14) 0.7685(5) 0.3576(6) 0.114(5) Uani 0.67 1 d PDU A 1
H30E H -0.1039 0.7973 0.3839 0.137 Uiso 0.67 1 calc PR A 1
H30F H -0.1682 0.7589 0.3410 0.137 Uiso 0.67 1 calc PR A 1
C304 C -0.0011(12) 0.7853(4) 0.3170(5) 0.123(4) Uani 0.67 1 d PDU A 1
H30G H -0.0437 0.7952 0.2839 0.147 Uiso 0.67 1 calc PR A 1
H30H H 0.0433 0.8172 0.3298 0.147 Uiso 0.67 1 calc PR A 1
C30A C 0.0851(17) 0.7586(10) 0.3560(6) 0.097(5) Uani 0.33 1 d PDU A 2
H30I H 0.1222 0.7945 0.3589 0.116 Uiso 0.33 1 calc PR A 2
H30J H 0.1364 0.7328 0.3757 0.116 Uiso 0.33 1 calc PR A 2
C30B C -0.0391(17) 0.7595(13) 0.3798(7) 0.088(6) Uani 0.33 1 d PDU A 2
H30K H -0.0469 0.7319 0.4078 0.105 Uiso 0.33 1 calc PR A 2
H30L H -0.0569 0.7951 0.3953 0.105 Uiso 0.33 1 calc PR A 2
C30C C -0.1209(17) 0.7480(10) 0.3353(8) 0.088(6) Uani 0.33 1 d PDU A 2
H30M H -0.1595 0.7125 0.3401 0.106 Uiso 0.33 1 calc PR A 2
H30N H -0.1849 0.7756 0.3331 0.106 Uiso 0.33 1 calc PR A 2
C30D C -0.0523(14) 0.7483(12) 0.2903(7) 0.112(6) Uani 0.33 1 d PDU A 2
H30O H -0.0665 0.7818 0.2701 0.134 Uiso 0.33 1 calc PR A 2
H30P H -0.0739 0.7176 0.2674 0.134 Uiso 0.33 1 calc PR A 2
O4 O 0.1149(4) 0.77137(12) 0.18874(13) 0.0617(10) Uani 1 1 d U . .
Li Li 0.1942(8) 0.7429(3) 0.2496(3) 0.0570(18) Uani 1 1 d U A .

loop_
_atom_site_aniso_label
_atom_site_aniso_U_11
_atom_site_aniso_U_22
_atom_site_aniso_U_33
_atom_site_aniso_U_23
_atom_site_aniso_U_13
_atom_site_aniso_U_12
Yb 0.01857(7) 0.02178(7) 0.02133(7) -0.00014(7) 0.00072(7) -0.00015(7)
N1 0.0198(16) 0.0210(15) 0.0245(18) 0.0004(12) 0.0037(13) 0.0003(12)
N2 0.0293(16) 0.0184(16) 0.0187(14) -0.0020(12) 0.0027(12) 0.0029(13)
N3 0.0215(15) 0.0277(15) 0.0203(15) 0.0028(12) -0.0013(14) -0.0044(12)
N4 0.0168(13) 0.0251(17) 0.0223(14) -0.0028(13) 0.0007(11) 0.0006(12)
C11 0.029(2) 0.023(2) 0.030(2) 0.0014(16) 0.0045(17) 0.0026(16)
C12 0.042(2) 0.018(2) 0.031(2) -0.0030(16) 0.0089(19) 0.0017(17)
C13 0.057(3) 0.034(2) 0.040(3) 0.0009(19) -0.002(2) -0.015(2)
C14 0.075(3) 0.039(2) 0.040(2) -0.0096(19) 0.015(3) 0.019(3)
C15 0.045(3) 0.032(2) 0.032(2) -0.0010(18) 0.003(2) 0.004(2)
C21 0.032(2) 0.025(2) 0.030(2) -0.0017(17) 0.0043(19) 0.0044(18)
C22 0.038(2) 0.031(2) 0.033(2) -0.0059(18) 0.006(2) -0.0046(19)
C23 0.058(3) 0.051(3) 0.030(2) -0.007(2) 0.013(2) -0.004(2)
C24 0.048(3) 0.068(3) 0.053(3) -0.028(2) -0.001(3) -0.010(3)
C25 0.079(4) 0.033(3) 0.065(3) -0.019(2) 0.022(3) 0.006(3)
C31 0.0222(17) 0.0277(19) 0.027(2) 0.0028(15) 0.0025(15) -0.0005(15)
C32 0.0200(18) 0.042(2) 0.026(2) -0.0045(19) 0.0016(18) -0.0069(15)
C33 0.041(3) 0.050(3) 0.037(3) -0.016(2) 0.006(2) -0.009(2)
C34 0.034(2) 0.039(2) 0.052(3) -0.003(2) 0.004(2) -0.0151(19)
C35 0.031(2) 0.073(4) 0.042(3) -0.007(2) -0.009(2) -0.008(2)
C41 0.0239(18) 0.034(2) 0.0210(19) 0.0059(16) -0.0022(15) 0.0001(15)
C42 0.026(2) 0.035(2) 0.035(2) 0.0007(18) -0.0054(17) -0.0047(17)
C43 0.027(2) 0.040(3) 0.058(3) 0.002(2) -0.008(2) -0.0088(19)
C44 0.027(2) 0.048(3) 0.031(2) 0.0054(19) -0.0061(17) -0.0039(19)
C45 0.036(2) 0.061(3) 0.043(3) -0.021(2) -0.004(2) 0.001(2)
C101 0.088(4) 0.051(3) 0.069(3) 0.016(3) -0.024(3) -0.015(3)
C102 0.081(4) 0.068(4) 0.149(6) 0.031(5) -0.027(4) -0.020(4)
C103 0.075(4) 0.103(6) 0.194(8) -0.019(6) 0.027(5) -0.020(4)
C104 0.098(5) 0.063(4) 0.103(4) 0.016(3) 0.029(4) -0.014(4)
C111 0.0246(17) 0.0152(17) 0.030(2) 0.0015(17) 0.0097(17) -0.0002(13)
C112 0.0205(17) 0.0167(19) 0.0254(19) 0.0024(15) 0.0009(15) 0.0011(15)
C113 0.029(2) 0.023(2) 0.025(2) -0.0006(16) -0.0019(17) -0.0015(17)
C114 0.024(2) 0.034(2) 0.027(2) 0.0004(17) -0.0024(17) -0.0024(17)
C115 0.036(2) 0.048(3) 0.023(2) -0.003(2) -0.0032(19) 0.003(2)
C116 0.044(3) 0.044(2) 0.032(2) -0.0069(18) -0.015(2) -0.003(2)
C117 0.024(2) 0.036(2) 0.048(3) -0.005(2) -0.0113(19) 0.0023(18)
C118 0.027(2) 0.022(2) 0.036(2) -0.0001(17) -0.0042(17) 0.0010(16)
C119 0.021(2) 0.028(2) 0.045(2) 0.0037(19) -0.0006(19) -0.0002(17)
C120 0.024(2) 0.029(2) 0.033(2) 0.0027(17) 0.0082(17) 0.0041(17)
C201 0.085(4) 0.058(3) 0.042(3) 0.002(2) 0.003(3) 0.005(3)
C202 0.087(4) 0.065(3) 0.057(3) -0.010(3) -0.012(3) 0.016(3)
C203 0.083(4) 0.047(3) 0.136(6) -0.001(3) -0.027(4) 0.007(3)
C204 0.061(3) 0.066(4) 0.102(5) -0.007(3) -0.013(3) -0.012(3)
C211 0.0229(18) 0.0246(19) 0.0165(18) 0.0038(15) 0.0015(14) -0.0021(15)
C212 0.0227(18) 0.0238(19) 0.0164(18) -0.0019(14) 0.0013(15) -0.0013(15)
C213 0.0212(19) 0.0235(19) 0.0189(19) 0.0035(15) 0.0004(16) -0.0047(15)
C214 0.037(2) 0.025(2) 0.035(2) 0.0023(17) 0.0022(19) -0.0024(18)
C215 0.060(3) 0.023(2) 0.041(3) 0.0060(18) 0.004(2) -0.0049(19)
C216 0.056(3) 0.034(2) 0.044(3) 0.0033(18) -0.003(2) -0.019(2)
C217 0.036(3) 0.046(3) 0.038(2) 0.002(2) -0.0019(19) -0.0154(19)
C218 0.026(2) 0.036(2) 0.023(2) 0.0065(17) -0.0009(16) -0.0075(16)
C219 0.018(2) 0.046(2) 0.030(2) -0.0016(18) 0.0029(17) -0.0071(17)
C220 0.0202(18) 0.031(2) 0.0214(19) 0.0002(16) -0.0007(15) 0.0038(15)
C311 0.0211(18) 0.0166(18) 0.0253(17) 0.0034(14) -0.0006(15) -0.0030(15)
C312 0.0179(17) 0.0144(18) 0.0244(18) -0.0008(14) 0.0010(15) -0.0026(14)
C313 0.0237(18) 0.0152(19) 0.0266(19) 0.0006(15) 0.0023(16) -0.0018(15)
C314 0.029(2) 0.031(2) 0.028(2) -0.0016(18) 0.0008(18) -0.0054(18)
C315 0.039(2) 0.045(3) 0.027(2) 0.005(2) -0.005(2) -0.008(2)
C316 0.045(2) 0.038(2) 0.019(2) -0.0024(17) 0.0010(18) -0.0111(19)
C317 0.044(3) 0.030(2) 0.025(2) -0.0050(17) 0.0094(18) -0.0071(18)
C318 0.030(2) 0.0177(19) 0.0262(19) -0.0009(15) 0.0045(16) -0.0052(15)
C319 0.0244(19) 0.032(2) 0.031(2) -0.0019(17) 0.0118(17) 0.0015(17)
C320 0.0206(18) 0.026(2) 0.030(2) 0.0026(16) -0.0007(16) 0.0011(15)
C401 0.163(8) 0.060(4) 0.121(6) -0.022(4) -0.073(5) -0.004(4)
C402 0.123(6) 0.070(4) 0.112(6) 0.026(4) -0.049(5) -0.033(4)
C403 0.097(4) 0.061(4) 0.091(5) 0.017(3) -0.010(4) -0.001(3)
C404 0.110(4) 0.043(3) 0.051(3) 0.006(2) -0.010(4) -0.014(4)
C411 0.0193(18) 0.028(2) 0.0162(18) 0.0025(15) -0.0023(15) 0.0016(15)
C412 0.0234(18) 0.0245(18) 0.0156(18) 0.0008(14) -0.0018(15) 0.0017(14)
C413 0.035(2) 0.0213(18) 0.0211(19) -0.0007(14) -0.0030(16) 0.0041(15)
C414 0.029(2) 0.025(2) 0.045(3) -0.0035(19) 0.001(2) 0.0021(17)
C415 0.048(3) 0.024(2) 0.072(4) -0.004(2) -0.001(2) -0.010(2)
C416 0.063(3) 0.022(2) 0.085(4) -0.016(2) 0.001(3) 0.000(3)
C417 0.051(3) 0.030(2) 0.064(3) -0.015(2) -0.003(2) 0.013(2)
C418 0.036(2) 0.027(2) 0.030(2) -0.0040(17) -0.0022(19) 0.0086(17)
C419 0.035(2) 0.031(2) 0.033(2) -0.0053(17) 0.0011(18) 0.0151(18)
C420 0.0183(19) 0.037(2) 0.023(2) 0.0023(17) 0.0025(17) 0.0027(16)
O1 0.070(2) 0.050(2) 0.068(2) 0.0071(18) -0.001(2) -0.0107(18)
O2 0.067(2) 0.0416(18) 0.054(2) 0.0018(15) 0.0053(18) 0.0001(16)
O3 0.081(2) 0.055(2) 0.068(2) -0.0001(17) 0.026(2) 0.008(2)
C301 0.100(7) 0.094(6) 0.057(5) 0.022(5) 0.022(5) 0.031(6)
C302 0.091(7) 0.070(6) 0.087(7) 0.006(5) 0.035(5) -0.001(6)
C303 0.119(10) 0.067(8) 0.157(13) 0.020(7) 0.083(9) 0.028(7)
C304 0.173(10) 0.057(6) 0.138(9) 0.033(5) 0.093(8) 0.043(6)
C30A 0.097(9) 0.125(13) 0.068(8) -0.008(11) 0.012(7) 0.010(14)
C30B 0.108(12) 0.077(14) 0.077(10) -0.020(12) 0.031(8) 0.011(14)
C30C 0.084(8) 0.075(13) 0.106(12) -0.032(11) 0.036(8) -0.023(10)
C30D 0.081(7) 0.166(17) 0.087(10) -0.020(13) 0.016(7) -0.005(13)
O4 0.094(3) 0.0350(17) 0.056(2) 0.0012(15) -0.013(2) -0.0103(19)
Li 0.073(5) 0.052(4) 0.045(4) -0.001(4) 0.003(3) -0.004(4)

loop_
_atom_type_symbol
_atom_type_description
_atom_type_scat_dispersion_real
_atom_type_scat_dispersion_imag
_atom_type_scat_source
C C 0.0033 0.0016 'International Tables Vol C Tables 4.2.6.8 and 6.1.1.4'
H H 0.0000 0.0000 'International Tables Vol C Tables 4.2.6.8 and 6.1.1.4'
O O 0.0106 0.0060 'International Tables Vol C Tables 4.2.6.8 and 6.1.1.4'
N N 0.0061 0.0033 'International Tables Vol C Tables 4.2.6.8 and 6.1.1.4'
Li Li -0.0003 0.0001 'International Tables Vol C Tables 4.2.6.8 and 6.1.1.4'
Yb Yb -0.3850 5.5486 'International Tables Vol C Tables 4.2.6.8 and 6.1.1.4'

loop_
_geom_angle_atom_site_label_1
_geom_angle_atom_site_label_2
_geom_angle_atom_site_label_3
_geom_angle
_geom_angle_site_symmetry_1
_geom_angle_site_symmetry_3
_geom_angle_publ_flag
N3 Yb N4 120.91(10) . . ?
N3 Yb N1 99.63(10) . . ?
N4 Yb N1 111.39(10) . . ?
N3 Yb N2 103.72(10) . . ?
N4 Yb N2 100.35(9) . . ?
N1 Yb N2 122.10(10) . . ?
N3 Yb C211 132.20(11) . . ?
N4 Yb C211 90.78(10) . . ?
N1 Yb C211 100.27(11) . . ?
N2 Yb C211 30.67(10) . . ?
N3 Yb C411 97.36(11) . . ?
N4 Yb C411 30.51(10) . . ?
N1 Yb C411 139.38(11) . . ?
N2 Yb C411 88.69(10) . . ?
C211 Yb C411 94.96(11) . . ?
N3 Yb C212 134.85(10) . . ?
N4 Yb C212 103.28(10) . . ?
N1 Yb C212 69.85(11) . . ?
N2 Yb C212 56.13(10) . . ?
C211 Yb C212 30.48(10) . . ?
C411 Yb C212 119.48(10) . . ?
N3 Yb C111 92.54(10) . . ?
N4 Yb C111 136.76(11) . . ?
N1 Yb C111 29.69(11) . . ?
N2 Yb C111 96.75(11) . . ?
C211 Yb C111 84.18(11) . . ?
C411 Yb C111 167.26(11) . . ?
C212 Yb C111 56.16(11) . . ?
N3 Yb C311 30.01(10) . . ?
N4 Yb C311 96.73(10) . . ?
N1 Yb C311 94.36(10) . . ?
N2 Yb C311 129.21(10) . . ?
C211 Yb C311 159.86(10) . . ?
C411 Yb C311 82.56(10) . . ?
C212 Yb C311 157.94(11) . . ?
C111 Yb C311 102.55(10) . . ?
N3 Yb C112 105.71(10) . . ?
N4 Yb C112 133.36(10) . . ?
N1 Yb C112 55.12(10) . . ?
N2 Yb C112 67.69(10) . . ?
C211 Yb C112 55.33(10) . . ?
C411 Yb C112 150.05(10) . . ?
C212 Yb C112 31.69(10) . . ?
C111 Yb C112 29.93(11) . . ?
C311 Yb C112 126.43(10) . . ?
N3 Yb C412 67.99(10) . . ?
N4 Yb C412 55.07(10) . . ?
N1 Yb C412 137.99(10) . . ?
N2 Yb C412 99.91(10) . . ?
C211 Yb C412 117.98(10) . . ?
C411 Yb C412 29.76(10) . . ?
C212 Yb C412 146.94(10) . . ?
C111 Yb C412 156.85(10) . . ?
C311 Yb C412 54.34(10) . . ?
C112 Yb C412 165.00(10) . . ?
N3 Yb C312 54.60(10) . . ?
N4 Yb C312 68.03(10) . . ?
N1 Yb C312 108.61(10) . . ?
N2 Yb C312 128.16(10) . . ?
C211 Yb C312 148.77(10) . . ?
C411 Yb C312 55.10(10) . . ?
C212 Yb C312 170.31(10) . . ?
C111 Yb C312 127.02(11) . . ?
C311 Yb C312 29.09(10) . . ?
C112 Yb C312 154.77(10) . . ?
C412 Yb C312 30.94(10) . . ?
C111 N1 C11 115.5(3) . . ?
C111 N1 Yb 94.5(2) . . ?
C11 N1 Yb 135.7(2) . . ?
C211 N2 C21 120.9(3) . . ?
C211 N2 Yb 91.0(2) . . ?
C21 N2 Yb 123.6(2) . . ?
C311 N3 C31 121.1(3) . . ?
C311 N3 Yb 95.9(2) . . ?
C31 N3 Yb 124.4(2) . . ?
C411 N4 C41 120.5(3) . . ?
C411 N4 Yb 93.48(19) . . ?
C41 N4 Yb 123.1(2) . . ?
N1 C11 C12 114.9(3) . . ?
N1 C11 H11A 108.6 . . ?
C12 C11 H11A 108.6 . . ?
N1 C11 H11B 108.6 . . ?
C12 C11 H11B 108.6 . . ?
H11A C11 H11B 107.5 . . ?
C13 C12 C15 110.9(3) . . ?
C13 C12 C11 110.9(3) . . ?
C15 C12 C11 110.1(3) . . ?
C13 C12 C14 109.2(3) . . ?
C15 C12 C14 108.5(3) . . ?
C11 C12 C14 107.2(3) . . ?
C12 C13 H13A 109.5 . . ?
C12 C13 H13B 109.5 . . ?
H13A C13 H13B 109.5 . . ?
C12 C13 H13C 109.5 . . ?
H13A C13 H13C 109.5 . . ?
H13B C13 H13C 109.5 . . ?
C12 C14 H14A 109.5 . . ?
C12 C14 H14B 109.5 . . ?
H14A C14 H14B 109.5 . . ?
C12 C14 H14C 109.5 . . ?
H14A C14 H14C 109.5 . . ?
H14B C14 H14C 109.5 . . ?
C12 C15 H15A 109.5 . . ?
C12 C15 H15B 109.5 . . ?
H15A C15 H15B 109.5 . . ?
C12 C15 H15C 109.5 . . ?
H15A C15 H15C 109.5 . . ?
H15B C15 H15C 109.5 . . ?
N2 C21 C22 116.5(3) . . ?
N2 C21 H21A 108.2 . . ?
C22 C21 H21A 108.2 . . ?
N2 C21 H21B 108.2 . . ?
C22 C21 H21B 108.2 . . ?
H21A C21 H21B 107.3 . . ?
C23 C22 C24 109.3(4) . . ?
C23 C22 C21 112.6(3) . . ?
C24 C22 C21 110.0(3) . . ?
C23 C22 C25 108.9(4) . . ?
C24 C22 C25 110.4(4) . . ?
C21 C22 C25 105.7(3) . . ?
C22 C23 H23A 109.5 . . ?
C22 C23 H23B 109.5 . . ?
H23A C23 H23B 109.5 . . ?
C22 C23 H23C 109.5 . . ?
H23A C23 H23C 109.5 . . ?
H23B C23 H23C 109.5 . . ?
C22 C24 H24A 109.5 . . ?
C22 C24 H24B 109.5 . . ?
H24A C24 H24B 109.5 . . ?
C22 C24 H24C 109.5 . . ?
H24A C24 H24C 109.5 . . ?
H24B C24 H24C 109.5 . . ?
C22 C25 H25A 109.5 . . ?
C22 C25 H25B 109.5 . . ?
H25A C25 H25B 109.5 . . ?
C22 C25 H25C 109.5 . . ?
H25A C25 H25C 109.5 . . ?
H25B C25 H25C 109.5 . . ?
N3 C31 C32 116.0(3) . . ?
N3 C31 H31A 108.3 . . ?
C32 C31 H31A 108.3 . . ?
N3 C31 H31B 108.3 . . ?
C32 C31 H31B 108.3 . . ?
H31A C31 H31B 107.4 . . ?
C35 C32 C33 110.7(4) . . ?
C35 C32 C34 109.7(3) . . ?
C33 C32 C34 109.0(3) . . ?
C35 C32 C31 107.5(3) . . ?
C33 C32 C31 109.0(3) . . ?
C34 C32 C31 111.0(3) . . ?
C32 C33 H33A 109.5 . . ?
C32 C33 H33B 109.5 . . ?
H33A C33 H33B 109.5 . . ?
C32 C33 H33C 109.5 . . ?
H33A C33 H33C 109.5 . . ?
H33B C33 H33C 109.5 . . ?
C32 C34 H34A 109.5 . . ?
C32 C34 H34B 109.5 . . ?
H34A C34 H34B 109.5 . . ?
C32 C34 H34C 109.5 . . ?
H34A C34 H34C 109.5 . . ?
H34B C34 H34C 109.5 . . ?
C32 C35 H35A 109.5 . . ?
C32 C35 H35B 109.5 . . ?
H35A C35 H35B 109.5 . . ?
C32 C35 H35C 109.5 . . ?
H35A C35 H35C 109.5 . . ?
H35B C35 H35C 109.5 . . ?
N4 C41 C42 117.8(3) . . ?
N4 C41 H41A 107.9 . . ?
C42 C41 H41A 107.9 . . ?
N4 C41 H41B 107.9 . . ?
C42 C41 H41B 107.9 . . ?
H41A C41 H41B 107.2 . . ?
C44 C42 C43 109.5(3) . . ?
C44 C42 C45 108.5(4) . . ?
C43 C42 C45 110.1(4) . . ?
C44 C42 C41 111.4(3) . . ?
C43 C42 C41 106.9(3) . . ?
C45 C42 C41 110.4(3) . . ?
C42 C43 H43A 109.5 . . ?
C42 C43 H43B 109.5 . . ?
H43A C43 H43B 109.5 . . ?
C42 C43 H43C 109.5 . . ?
H43A C43 H43C 109.5 . . ?
H43B C43 H43C 109.5 . . ?
C42 C44 H44A 109.5 . . ?
C42 C44 H44B 109.5 . . ?
H44A C44 H44B 109.5 . . ?
C42 C44 H44C 109.5 . . ?
H44A C44 H44C 109.5 . . ?
H44B C44 H44C 109.5 . . ?
C42 C45 H45A 109.5 . . ?
C42 C45 H45B 109.5 . . ?
H45A C45 H45B 109.5 . . ?
C42 C45 H45C 109.5 . . ?
H45A C45 H45C 109.5 . . ?
H45B C45 H45C 109.5 . . ?
O1 C101 C102 105.9(6) . . ?
O1 C101 H10A 110.6 . . ?
C102 C101 H10A 110.6 . . ?
O1 C101 H10B 110.6 . . ?
C102 C101 H10B 110.6 . . ?
H10A C101 H10B 108.7 . . ?
C101 C102 C103 105.7(6) . . ?
C101 C102 H10C 110.6 . . ?
C103 C102 H10C 110.6 . . ?
C101 C102 H10D 110.6 . . ?
C103 C102 H10D 110.6 . . ?
H10C C102 H10D 108.7 . . ?
C102 C103 C104 105.9(6) . . ?
C102 C103 H10E 110.6 . . ?
C104 C103 H10E 110.6 . . ?
C102 C103 H10F 110.6 . . ?
C104 C103 H10F 110.6 . . ?
H10E C103 H10F 108.7 . . ?
O1 C104 C103 105.4(6) . . ?
O1 C104 H10G 110.7 . . ?
C103 C104 H10G 110.7 . . ?
O1 C104 H10H 110.7 . . ?
C103 C104 H10H 110.7 . . ?
H10G C104 H10H 108.8 . . ?
N1 C111 C112 118.4(3) . . ?
N1 C111 C120 124.4(4) . . ?
C112 C111 C120 117.1(4) . . ?
N1 C111 Yb 55.79(17) . . ?
C112 C111 Yb 78.0(2) . . ?
C120 C111 Yb 137.7(2) . . ?
C113 C112 C111 120.2(3) . . ?
C113 C112 C212 118.3(3) . . ?
C111 C112 C212 121.2(3) . . ?
C113 C112 Yb 135.7(3) . . ?
C111 C112 Yb 72.1(2) . . ?
C212 C112 Yb 71.0(2) . . ?
C114 C113 C112 122.7(3) . . ?
C114 C113 C118 117.3(4) . . ?
C112 C113 C118 119.9(4) . . ?
C115 C114 C113 121.6(4) . . ?
C115 C114 H114 119.2 . . ?
C113 C114 H114 119.2 . . ?
C114 C115 C116 120.8(4) . . ?
C114 C115 H115 119.6 . . ?
C116 C115 H115 119.6 . . ?
C117 C116 C115 119.7(4) . . ?
C117 C116 H116 120.2 . . ?
C115 C116 H116 120.2 . . ?
C116 C117 C118 120.9(4) . . ?
C116 C117 H117 119.6 . . ?
C118 C117 H117 119.6 . . ?
C119 C118 C117 121.5(4) . . ?
C119 C118 C113 118.8(4) . . ?
C117 C118 C113 119.7(4) . . ?
C120 C119 C118 121.9(4) . . ?
C120 C119 H119 119.0 . . ?
C118 C119 H119 119.0 . . ?
C119 C120 C111 121.9(4) . . ?
C119 C120 H120 119.1 . . ?
C111 C120 H120 119.1 . . ?
O2 C201 C202 107.1(4) . . ?
O2 C201 H20A 110.3 . . ?
C202 C201 H20A 110.3 . . ?
O2 C201 H20B 110.3 . . ?
C202 C201 H20B 110.3 . . ?
H20A C201 H20B 108.6 . . ?
C203 C202 C201 101.3(5) . . ?
C203 C202 H20C 111.5 . . ?
C201 C202 H20C 111.5 . . ?
C203 C202 H20D 111.5 . . ?
C201 C202 H20D 111.5 . . ?
H20C C202 H20D 109.3 . . ?
C202 C203 C204 106.2(5) . . ?
C202 C203 H20E 110.5 . . ?
C204 C203 H20E 110.5 . . ?
C202 C203 H20F 110.5 . . ?
C204 C203 H20F 110.5 . . ?
H20E C203 H20F 108.7 . . ?
O2 C204 C203 104.9(5) . . ?
O2 C204 H20G 110.8 . . ?
C203 C204 H20G 110.8 . . ?
O2 C204 H20H 110.8 . . ?
C203 C204 H20H 110.8 . . ?
H20G C204 H20H 108.8 . . ?
N2 C211 C212 117.5(3) . . ?
N2 C211 C220 125.1(3) . . ?
C212 C211 C220 117.2(3) . . ?
N2 C211 Yb 58.33(16) . . ?
C212 C211 Yb 76.2(2) . . ?
C220 C211 Yb 133.5(2) . . ?
C211 C212 C213 119.7(3) . . ?
C211 C212 C112 120.9(3) . . ?
C213 C212 C112 118.9(3) . . ?
C211 C212 Yb 73.4(2) . . ?
C213 C212 Yb 127.7(2) . . ?
C112 C212 Yb 77.3(2) . . ?
C214 C213 C218 117.4(3) . . ?
C214 C213 C212 122.4(3) . . ?
C218 C213 C212 120.2(3) . . ?
C215 C214 C213 121.3(4) . . ?
C215 C214 H214 119.3 . . ?
C213 C214 H214 119.3 . . ?
C214 C215 C216 120.5(4) . . ?
C214 C215 H215 119.7 . . ?
C216 C215 H215 119.7 . . ?
C217 C216 C215 120.1(4) . . ?
C217 C216 H216 120.0 . . ?
C215 C216 H216 120.0 . . ?
C216 C217 C218 120.9(4) . . ?
C216 C217 H217 119.6 . . ?
C218 C217 H217 119.6 . . ?
C219 C218 C217 122.0(3) . . ?
C219 C218 C213 118.2(3) . . ?
C217 C218 C213 119.7(4) . . ?
C220 C219 C218 122.0(3) . . ?
C220 C219 H219 119.0 . . ?
C218 C219 H219 119.0 . . ?
C219 C220 C211 122.2(4) . . ?
C219 C220 H220 118.9 . . ?
C211 C220 H220 118.9 . . ?
N3 C311 C312 118.4(3) . . ?
N3 C311 C320 123.9(3) . . ?
C312 C311 C320 117.6(3) . . ?
N3 C311 Yb 54.07(17) . . ?
C312 C311 Yb 79.7(2) . . ?
C320 C311 Yb 136.5(2) . . ?
C311 C312 C313 120.8(3) . . ?
C311 C312 C412 121.0(3) . . ?
C313 C312 C412 117.3(3) . . ?
C311 C312 Yb 71.23(19) . . ?
C313 C312 Yb 137.6(2) . . ?
C412 C312 Yb 73.77(19) . . ?
C314 C313 C312 122.8(3) . . ?
C314 C313 C318 117.4(3) . . ?
C312 C313 C318 119.8(3) . . ?
C315 C314 C313 121.4(4) . . ?
C315 C314 H314 119.3 . . ?
C313 C314 H314 119.3 . . ?
C314 C315 C316 120.7(4) . . ?
C314 C315 H315 119.6 . . ?
C316 C315 H315 119.6 . . ?
C317 C316 C315 119.6(4) . . ?
C317 C316 H316 120.2 . . ?
C315 C316 H316 120.2 . . ?
C316 C317 C318 121.1(4) . . ?
C316 C317 H317 119.4 . . ?
C318 C317 H317 119.4 . . ?
C317 C318 C319 122.3(3) . . ?
C317 C318 C313 119.7(3) . . ?
C319 C318 C313 118.0(3) . . ?
C320 C319 C318 121.6(3) . . ?
C320 C319 H319 119.2 . . ?
C318 C319 H319 119.2 . . ?
C319 C320 C311 122.1(3) . . ?
C319 C320 H320 118.9 . . ?
C311 C320 H320 118.9 . . ?
O4 C401 C402 108.9(5) . . ?
O4 C401 H40A 109.9 . . ?
C402 C401 H40A 109.9 . . ?
O4 C401 H40B 109.9 . . ?
C402 C401 H40B 109.9 . . ?
H40A C401 H40B 108.3 . . ?
C401 C402 C403 105.7(5) . . ?
C401 C402 H40C 110.6 . . ?
C403 C402 H40C 110.6 . . ?
C401 C402 H40D 110.6 . . ?
C403 C402 H40D 110.6 . . ?
H40C C402 H40D 108.7 . . ?
C402 C403 C404 104.3(5) . . ?
C402 C403 H40E 110.9 . . ?
C404 C403 H40E 110.9 . . ?
C402 C403 H40F 110.9 . . ?
C404 C403 H40F 110.9 . . ?
H40E C403 H40F 108.9 . . ?
O4 C404 C403 106.3(5) . . ?
O4 C404 H40G 110.5 . . ?
C403 C404 H40G 110.5 . . ?
O4 C404 H40H 110.5 . . ?
C403 C404 H40H 110.5 . . ?
H40G C404 H40H 108.7 . . ?
N4 C411 C412 117.7(3) . . ?
N4 C411 C420 125.1(3) . . ?
C412 C411 C420 117.1(3) . . ?
N4 C411 Yb 56.00(16) . . ?
C412 C411 Yb 79.4(2) . . ?
C420 C411 Yb 133.3(2) . . ?
C411 C412 C413 120.1(3) . . ?
C411 C412 C312 122.3(3) . . ?
C413 C412 C312 117.1(3) . . ?
C411 C412 Yb 70.8(2) . . ?
C413 C412 Yb 134.7(2) . . ?
C312 C412 Yb 75.29(19) . . ?
C414 C413 C412 121.5(3) . . ?
C414 C413 C418 117.8(3) . . ?
C412 C413 C418 120.7(3) . . ?
C415 C414 C413 120.7(4) . . ?
C415 C414 H414 119.6 . . ?
C413 C414 H414 119.6 . . ?
C414 C415 C416 120.4(4) . . ?
C414 C415 H415 119.8 . . ?
C416 C415 H415 119.8 . . ?
C417 C416 C415 120.5(4) . . ?
C417 C416 H416 119.7 . . ?
C415 C416 H416 119.7 . . ?
C416 C417 C418 121.4(4) . . ?
C416 C417 H417 119.3 . . ?
C418 C417 H417 119.3 . . ?
C419 C418 C417 123.0(4) . . ?
C419 C418 C413 117.8(3) . . ?
C417 C418 C413 119.1(4) . . ?
C420 C419 C418 121.7(4) . . ?
C420 C419 H419 119.2 . . ?
C418 C419 H419 119.2 . . ?
C419 C420 C411 122.4(4) . . ?
C419 C420 H420 118.8 . . ?
C411 C420 H420 118.8 . . ?
C104 O1 C101 108.1(4) . . ?
C104 O1 Li 123.3(4) . . ?
C101 O1 Li 128.4(4) . . ?
C201 O2 C204 108.8(4) . . ?
C201 O2 Li 125.3(4) . . ?
C204 O2 Li 125.8(4) . . ?
C30A O3 C304 69.7(11) . . ?
C30A O3 C301 50.9(11) . . ?
C304 O3 C301 103.7(6) . . ?
C30A O3 C30D 107.1(11) . . ?
C304 O3 C30D 52.0(10) . . ?
C301 O3 C30D 102.3(11) . . ?
C30A O3 Li 133.7(10) . . ?
C304 O3 Li 126.0(5) . . ?
C301 O3 Li 129.1(5) . . ?
C30D O3 Li 115.8(8) . . ?
C302 C301 O3 109.1(7) . . ?
C302 C301 H30A 109.9 . . ?
O3 C301 H30A 109.9 . . ?
C302 C301 H30B 109.9 . . ?
O3 C301 H30B 109.9 . . ?
H30A C301 H30B 108.3 . . ?
C301 C302 C303 108.0(9) . . ?
C301 C302 H30C 110.1 . . ?
C303 C302 H30C 110.1 . . ?
C301 C302 H30D 110.1 . . ?
C303 C302 H30D 110.1 . . ?
H30C C302 H30D 108.4 . . ?
C302 C303 C304 103.8(9) . . ?
C302 C303 H30E 111.0 . . ?
C304 C303 H30E 111.0 . . ?
C302 C303 H30F 111.0 . . ?
C304 C303 H30F 111.0 . . ?
H30E C303 H30F 109.0 . . ?
O3 C304 C303 110.7(8) . . ?
O3 C304 H30G 109.5 . . ?
C303 C304 H30G 109.5 . . ?
O3 C304 H30H 109.5 . . ?
C303 C304 H30H 109.5 . . ?
H30G C304 H30H 108.1 . . ?
O3 C30A C30B 110.0(13) . . ?
O3 C30A H30I 109.7 . . ?
C30B C30A H30I 109.7 . . ?
O3 C30A H30J 109.7 . . ?
C30B C30A H30J 109.7 . . ?
H30I C30A H30J 108.2 . . ?
C30C C30B C30A 104.9(14) . . ?
C30C C30B H30K 110.8 . . ?
C30A C30B H30K 110.8 . . ?
C30C C30B H30L 110.8 . . ?
C30A C30B H30L 110.8 . . ?
H30K C30B H30L 108.8 . . ?
C30D C30C C30B 106.7(15) . . ?
C30D C30C H30M 110.4 . . ?
C30B C30C H30M 110.4 . . ?
C30D C30C H30N 110.4 . . ?
C30B C30C H30N 110.4 . . ?
H30M C30C H30N 108.6 . . ?
C30C C30D O3 108.0(13) . . ?
C30C C30D H30O 110.1 . . ?
O3 C30D H30O 110.1 . . ?
C30C C30D H30P 110.1 . . ?
O3 C30D H30P 110.1 . . ?
H30O C30D H30P 108.4 . . ?
C404 O4 C401 105.2(4) . . ?
C404 O4 Li 126.7(4) . . ?
C401 O4 Li 127.4(4) . . ?
O4 Li O3 106.7(5) . . ?
O4 Li O1 109.7(4) . . ?
O3 Li O1 114.4(4) . . ?
O4 Li O2 105.8(4) . . ?
O3 Li O2 109.4(4) . . ?
O1 Li O2 110.5(5) . . ?

loop_
_geom_bond_atom_site_label_1
_geom_bond_atom_site_label_2
_geom_bond_distance
_geom_bond_site_symmetry_2
_geom_bond_publ_flag
Yb N3 2.227(3) . ?
Yb N4 2.252(2) . ?
Yb N1 2.262(3) . ?
Yb N2 2.281(3) . ?
Yb C211 2.680(3) . ?
Yb C411 2.711(3) . ?
Yb C212 2.716(4) . ?
Yb C111 2.727(4) . ?
Yb C311 2.735(3) . ?
Yb C112 2.803(4) . ?
Yb C412 2.821(4) . ?
Yb C312 2.842(3) . ?
N1 C111 1.355(5) . ?
N1 C11 1.462(4) . ?
N2 C211 1.367(4) . ?
N2 C21 1.469(5) . ?
N3 C311 1.375(4) . ?
N3 C31 1.455(4) . ?
N4 C411 1.379(5) . ?
N4 C41 1.451(4) . ?
C11 C12 1.535(5) . ?
C11 H11A 0.9900 . ?
C11 H11B 0.9900 . ?
C12 C13 1.512(5) . ?
C12 C15 1.523(5) . ?
C12 C14 1.537(5) . ?
C13 H13A 0.9800 . ?
C13 H13B 0.9800 . ?
C13 H13C 0.9800 . ?
C14 H14A 0.9800 . ?
C14 H14B 0.9800 . ?
C14 H14C 0.9800 . ?
C15 H15A 0.9800 . ?
C15 H15B 0.9800 . ?
C15 H15C 0.9800 . ?
C21 C22 1.543(5) . ?
C21 H21A 0.9900 . ?
C21 H21B 0.9900 . ?
C22 C23 1.513(6) . ?
C22 C24 1.515(6) . ?
C22 C25 1.547(6) . ?
C23 H23A 0.9800 . ?
C23 H23B 0.9800 . ?
C23 H23C 0.9800 . ?
C24 H24A 0.9800 . ?
C24 H24B 0.9800 . ?
C24 H24C 0.9800 . ?
C25 H25A 0.9800 . ?
C25 H25B 0.9800 . ?
C25 H25C 0.9800 . ?
C31 C32 1.547(5) . ?
C31 H31A 0.9900 . ?
C31 H31B 0.9900 . ?
C32 C35 1.520(5) . ?
C32 C33 1.525(5) . ?
C32 C34 1.532(5) . ?
C33 H33A 0.9800 . ?
C33 H33B 0.9800 . ?
C33 H33C 0.9800 . ?
C34 H34A 0.9800 . ?
C34 H34B 0.9800 . ?
C34 H34C 0.9800 . ?
C35 H35A 0.9800 . ?
C35 H35B 0.9800 . ?
C35 H35C 0.9800 . ?
C41 C42 1.546(5) . ?
C41 H41A 0.9900 . ?
C41 H41B 0.9900 . ?
C42 C44 1.523(5) . ?
C42 C43 1.525(5) . ?
C42 C45 1.533(6) . ?
C43 H43A 0.9800 . ?
C43 H43B 0.9800 . ?
C43 H43C 0.9800 . ?
C44 H44A 0.9800 . ?
C44 H44B 0.9800 . ?
C44 H44C 0.9800 . ?
C45 H45A 0.9800 . ?
C45 H45B 0.9800 . ?
C45 H45C 0.9800 . ?
C101 O1 1.439(6) . ?
C101 C102 1.485(8) . ?
C101 H10A 0.9900 . ?
C101 H10B 0.9900 . ?
C102 C103 1.499(10) . ?
C102 H10C 0.9900 . ?
C102 H10D 0.9900 . ?
C103 C104 1.505(9) . ?
C103 H10E 0.9900 . ?
C103 H10F 0.9900 . ?
C104 O1 1.421(6) . ?
C104 H10G 0.9900 . ?
C104 H10H 0.9900 . ?
C111 C112 1.430(5) . ?
C111 C120 1.448(5) . ?
C112 C113 1.428(5) . ?
C112 C212 1.510(5) . ?
C113 C114 1.409(5) . ?
C113 C118 1.430(5) . ?
C114 C115 1.363(5) . ?
C114 H114 0.9500 . ?
C115 C116 1.400(6) . ?
C115 H115 0.9500 . ?
C116 C117 1.365(6) . ?
C116 H116 0.9500 . ?
C117 C118 1.410(5) . ?
C117 H117 0.9500 . ?
C118 C119 1.405(5) . ?
C119 C120 1.353(5) . ?
C119 H119 0.9500 . ?
C120 H120 0.9500 . ?
C201 O2 1.441(6) . ?
C201 C202 1.509(7) . ?
C201 H20A 0.9900 . ?
C201 H20B 0.9900 . ?
C202 C203 1.475(7) . ?
C202 H20C 0.9900 . ?
C202 H20D 0.9900 . ?
C203 C204 1.491(8) . ?
C203 H20E 0.9900 . ?
C203 H20F 0.9900 . ?
C204 O2 1.445(6) . ?
C204 H20G 0.9900 . ?
C204 H20H 0.9900 . ?
C211 C212 1.419(5) . ?
C211 C220 1.448(5) . ?
C212 C213 1.443(5) . ?
C213 C214 1.415(5) . ?
C213 C218 1.427(5) . ?
C214 C215 1.377(5) . ?
C214 H214 0.9500 . ?
C215 C216 1.400(6) . ?
C215 H215 0.9500 . ?
C216 C217 1.360(6) . ?
C216 H216 0.9500 . ?
C217 C218 1.417(5) . ?
C217 H217 0.9500 . ?
C218 C219 1.409(5) . ?
C219 C220 1.348(5) . ?
C219 H219 0.9500 . ?
C220 H220 0.9500 . ?
C311 C312 1.405(5) . ?
C311 C320 1.432(5) . ?
C312 C313 1.429(5) . ?
C312 C412 1.511(5) . ?
C313 C314 1.395(5) . ?
C313 C318 1.430(5) . ?
C314 C315 1.386(5) . ?
C314 H314 0.9500 . ?
C315 C316 1.388(6) . ?
C315 H315 0.9500 . ?
C316 C317 1.361(5) . ?
C316 H316 0.9500 . ?
C317 C318 1.409(5) . ?
C317 H317 0.9500 . ?
C318 C319 1.414(5) . ?
C319 C320 1.356(5) . ?
C319 H319 0.9500 . ?
C320 H320 0.9500 . ?
C401 O4 1.433(7) . ?
C401 C402 1.463(9) . ?
C401 H40A 0.9900 . ?
C401 H40B 0.9900 . ?
C402 C403 1.487(8) . ?
C402 H40C 0.9900 . ?
C402 H40D 0.9900 . ?
C403 C404 1.491(8) . ?
C403 H40E 0.9900 . ?
C403 H40F 0.9900 . ?
C404 O4 1.428(5) . ?
C404 H40G 0.9900 . ?
C404 H40H 0.9900 . ?
C411 C412 1.425(5) . ?
C411 C420 1.436(5) . ?
C412 C413 1.428(5) . ?
C413 C414 1.423(5) . ?
C413 C418 1.430(5) . ?
C414 C415 1.385(6) . ?
C414 H414 0.9500 . ?
C415 C416 1.397(6) . ?
C415 H415 0.9500 . ?
C416 C417 1.350(7) . ?
C416 H416 0.9500 . ?
C417 C418 1.419(6) . ?
C417 H417 0.9500 . ?
C418 C419 1.411(5) . ?
C419 C420 1.362(5) . ?
C419 H419 0.9500 . ?
C420 H420 0.9500 . ?
O1 Li 1.926(9) . ?
O2 Li 1.929(9) . ?
O3 C30A 1.292(14) . ?
O3 C304 1.375(9) . ?
O3 C301 1.484(8) . ?
O3 C30D 1.518(15) . ?
O3 Li 1.922(9) . ?
C301 C302 1.405(12) . ?
C301 H30A 0.9900 . ?
C301 H30B 0.9900 . ?
C302 C303 1.457(13) . ?
C302 H30C 0.9900 . ?
C302 H30D 0.9900 . ?
C303 C304 1.484(13) . ?
C303 H30E 0.9900 . ?
C303 H30F 0.9900 . ?
C304 H30G 0.9900 . ?
C304 H30H 0.9900 . ?
C30A C30B 1.503(18) . ?
C30A H30I 0.9900 . ?
C30A H30J 0.9900 . ?
C30B C30C 1.471(18) . ?
C30B H30K 0.9900 . ?
C30B H30L 0.9900 . ?
C30C C30D 1.365(18) . ?
C30C H30M 0.9900 . ?
C30C H30N 0.9900 . ?
C30D H30O 0.9900 . ?
C30D H30P 0.9900 . ?
O4 Li 1.905(9) . ?
